data_1568782
loop_
_publ_author_name
'Pook, Niels-Patrick'

_publ_section_title
;
 Supramolecular Structure of Tris(1,10-phenanthroline)zinc(II)-Cation and
 N,N&#x2032;,N&#x2033;-tris(carboxymethyl)-1,3,5-benzenetricarboxamide-Anion:
 Synthesis, Crystal Structure, Vibrational Spectra, and Theoretical
 Investigations
;
_journal_issue 4
_journal_name_full Crystals
_journal_page_first 569
_journal_paper_doi 10.3390/cryst13040569
_journal_volume 13
_journal_year 2023
_chemical_formula_moiety 'C36 H24 N6 Zn, C15 H13 N3 O9, 5(H2 O)'
_chemical_formula_sum 'C51 H47 N9 O14 Zn'
_chemical_formula_weight 1075.34
_space_group_crystal_system orthorhombic
_space_group_IT_number 61
_space_group_name_Hall '-P 2ac 2ab'
_space_group_name_H-M_alt 'P b c a'
_atom_sites_solution_hydrogens mixed
_atom_sites_solution_primary direct
_atom_sites_solution_secondary difmap
_audit_creation_method SHELXL-2018/3
_cell_angle_alpha 90
_cell_angle_beta 90
_cell_angle_gamma 90
_cell_formula_units_Z 8
_cell_length_a 14.6426(7)
_cell_length_b 20.0946(13)
_cell_length_c 32.345(2)
_cell_measurement_reflns_used 24712
_cell_measurement_temperature 223(2)
_cell_measurement_theta_max 27.21
_cell_measurement_theta_min 1.66
_cell_volume 9517.1(10)
_computing_cell_refinement 'STOE X-AREA'
_computing_data_collection 'STOE X-AREA'
_computing_data_reduction 'STOE X-RED'
_computing_structure_refinement 'SHELXL-2018/3 (Sheldrick, 2018)'
_computing_structure_solution 'SHELXL-97 (Sheldrick, 2008)'
_diffrn_ambient_temperature 223
_diffrn_detector 'image plate (34 cm diameter)'
_diffrn_detector_area_resol_mean 6.67
_diffrn_detector_type STOE
_diffrn_measured_fraction_theta_full 0.995
_diffrn_measured_fraction_theta_max 0.995
_diffrn_measurement_details ' 180 frames, detector distance = 120 mm'
_diffrn_measurement_device '2-circle goniometer'
_diffrn_measurement_device_type 'STOE IPDS 2'
_diffrn_measurement_method 'rotation method'
_diffrn_radiation_collimation '0.5 mm diameter, multiple pinhole'
_diffrn_radiation_monochromator 'plane graphite'
_diffrn_radiation_polarisn_norm 0
_diffrn_radiation_type 'Mo K\a'
_diffrn_radiation_wavelength 0.71073
_diffrn_reflns_av_R_equivalents 0.1181
_diffrn_reflns_av_unetI/netI 0.1172
_diffrn_reflns_Laue_measured_fraction_full 0.995
_diffrn_reflns_Laue_measured_fraction_max 0.995
_diffrn_reflns_limit_h_max 16
_diffrn_reflns_limit_h_min -17
_diffrn_reflns_limit_k_max 18
_diffrn_reflns_limit_k_min -23
_diffrn_reflns_limit_l_max 35
_diffrn_reflns_limit_l_min -38
_diffrn_reflns_number 28115
_diffrn_reflns_point_group_measured_fraction_full 0.995
_diffrn_reflns_point_group_measured_fraction_max 0.995
_diffrn_reflns_theta_full 25.100
_diffrn_reflns_theta_max 25.100
_diffrn_reflns_theta_min 1.832
_diffrn_source 'sealed X-ray tube, 12 x 0.4 mm long-fine focus'
_diffrn_source_current 30
_diffrn_source_power 1.20
_diffrn_source_voltage 40
_exptl_absorpt_coefficient_mu 0.597
_exptl_absorpt_correction_T_max 0.9159
_exptl_absorpt_correction_T_min 0.8040
_exptl_absorpt_correction_type numerical
_exptl_absorpt_process_details 'X-Area, X-RED (2008)'
_exptl_crystal_colour colorless
_exptl_crystal_density_diffrn 1.501
_exptl_crystal_description block
_exptl_crystal_F_000 4464
_exptl_crystal_size_max 0.450
_exptl_crystal_size_mid 0.290
_exptl_crystal_size_min 0.170
_refine_diff_density_max 0.280
_refine_diff_density_min -0.579
_refine_diff_density_rms 0.064
_refine_ls_extinction_method none
_refine_ls_goodness_of_fit_ref 0.908
_refine_ls_hydrogen_treatment mixed
_refine_ls_matrix_type full
_refine_ls_number_parameters 709
_refine_ls_number_reflns 8439
_refine_ls_number_restraints 4
_refine_ls_restrained_S_all 0.908
_refine_ls_R_factor_all 0.1277
_refine_ls_R_factor_gt 0.0536
_refine_ls_shift/su_max 0.001
_refine_ls_shift/su_mean 0.000
_refine_ls_structure_factor_coef Fsqd
_refine_ls_weighting_details 'w=1/[\s^2^(Fo^2^)+(0.0400P)^2^] where P=(Fo^2^+2Fc^2^)/3'
_refine_ls_weighting_scheme calc
_refine_ls_wR_factor_gt 0.0948
_refine_ls_wR_factor_ref 0.1162
_reflns_Friedel_coverage 0.000
_reflns_number_gt 4396
_reflns_number_total 8439
_reflns_threshold_expression 'I > 2\s(I)'
_cod_data_source_file C51H47N9O14Zn.cif
_cod_data_source_block C51H47N9O14Zn
_cod_original_cell_volume 9517.0(10)
_cod_database_code 1568782
_shelx_shelxl_version_number 2018/3
_shelx_space_group_comment
;
The symmetry employed for this shelxl refinement is uniquely defined
by the following loop, which should always be used as a source of
symmetry information in preference to the above space-group names.
They are only intended as comments.
;

loop_
_space_group_symop_operation_xyz
'x, y, z'
'-x+1/2, -y, z+1/2'
'-x, y+1/2, -z+1/2'
'x+1/2, -y+1/2, -z'
'-x, -y, -z'
'x-1/2, y, -z-1/2'
'x, -y-1/2, z-1/2'
'-x-1/2, y-1/2, z'

loop_
_atom_site_label
_atom_site_type_symbol
_atom_site_fract_x
_atom_site_fract_y
_atom_site_fract_z
_atom_site_U_iso_or_equiv
_atom_site_adp_type
_atom_site_occupancy
_atom_site_site_symmetry_order
_atom_site_calc_flag
_atom_site_refinement_flags_posn
_atom_site_refinement_flags_adp
_atom_site_refinement_flags_occupancy
_atom_site_disorder_assembly
_atom_site_disorder_group
Zn Zn 0.47962(3) 0.48581(3) 0.35760(2) 0.03545(13) Uani 1 1 d . . . . .
O1 O 0.1324(2) 0.67076(16) 0.44770(10) 0.0476(8) Uani 1 1 d . . . . .
O2 O -0.0118(2) 0.71368(16) 0.33799(10) 0.0482(8) Uani 1 1 d . . . . .
O3 O -0.0689(2) 0.66356(17) 0.39413(9) 0.0456(8) Uani 1 1 d . . . . .
O4 O 0.1911(2) 0.36640(16) 0.46109(9) 0.0527(9) Uani 1 1 d . . . . .
O5 O 0.2437(3) 0.18186(19) 0.56224(12) 0.0668(11) Uani 1 1 d . . . . .
O6 O 0.3005(3) 0.2815(2) 0.57322(13) 0.0822(14) Uani 1 1 d . . . . .
O7 O 0.0224(2) 0.53510(15) 0.61536(9) 0.0415(7) Uani 1 1 d . . . . .
O8 O -0.0361(2) 0.7231(2) 0.66142(12) 0.0662(11) Uani 1 1 d . . . . .
O9 O 0.0506(3) 0.76567(18) 0.61254(12) 0.0610(10) Uani 1 1 d . . . . .
H9 H 0.121(4) 0.765(3) 0.5927(19) 0.091 Uiso 1 1 d . U . . .
O10 O 0.2677(3) 0.2708(2) 0.41064(11) 0.0537(10) Uani 1 1 d D . . . .
H10A H 0.241(4) 0.293(3) 0.4288(15) 0.081 Uiso 1 1 d D U . . .
H10B H 0.297(4) 0.245(3) 0.4207(19) 0.081 Uiso 1 1 d . U . . .
O11 O 0.3535(3) 0.2534(2) 0.29228(12) 0.0636(11) Uani 1 1 d . . . . .
H11A H 0.303(5) 0.248(4) 0.304(2) 0.095 Uiso 1 1 d . U . . .
H11B H 0.404(4) 0.246(3) 0.309(2) 0.095 Uiso 1 1 d . U . . .
O12 O 0.6589(3) 0.7236(2) 0.29306(14) 0.0695(12) Uani 1 1 d . . . . .
H12A H 0.656(4) 0.741(3) 0.265(2) 0.104 Uiso 1 1 d . U . . .
H12B H 0.707(5) 0.739(4) 0.302(2) 0.104 Uiso 1 1 d . U . . .
O13 O 0.6874(3) 0.2652(2) 0.33993(11) 0.0680(12) Uani 1 1 d D . . . .
H13A H 0.712(4) 0.261(4) 0.3644(12) 0.102 Uiso 1 1 d D U . . .
H13B H 0.624(5) 0.248(3) 0.3404(19) 0.102 Uiso 1 1 d . U . . .
O14 O 0.2041(3) 0.2137(2) 0.33954(12) 0.0676(11) Uani 1 1 d D . . . .
H14C H 0.216(4) 0.235(3) 0.3630(13) 0.101 Uiso 1 1 d D U . . .
H14D H 0.158(3) 0.236(3) 0.330(2) 0.101 Uiso 1 1 d D U . . .
N1 N 0.0868(3) 0.58761(19) 0.40479(11) 0.0395(9) Uani 1 1 d . . . . .
H1 H 0.074735 0.545443 0.402127 0.047 Uiso 1 1 calc R U . . .
N2 N 0.1588(3) 0.33766(17) 0.52691(11) 0.0374(9) Uani 1 1 d . . . . .
H2 H 0.138593 0.350455 0.550928 0.045 Uiso 1 1 calc R U . . .
N3 N 0.1095(3) 0.62659(18) 0.60289(10) 0.0383(9) Uani 1 1 d . . . . .
H3 H 0.145186 0.646303 0.585193 0.046 Uiso 1 1 calc R U . . .
N4 N 0.4839(3) 0.41425(18) 0.40765(10) 0.0369(8) Uani 1 1 d . . . . .
N5 N 0.4365(2) 0.54423(19) 0.40985(11) 0.0379(9) Uani 1 1 d . . . . .
N6 N 0.6200(2) 0.51753(19) 0.35447(11) 0.0386(8) Uani 1 1 d . . . . .
N7 N 0.5371(2) 0.41898(19) 0.31210(10) 0.0371(9) Uani 1 1 d . . . . .
N8 N 0.3368(2) 0.45990(18) 0.34572(10) 0.0341(8) Uani 1 1 d . . . . .
N9 N 0.4379(2) 0.55934(19) 0.31177(11) 0.0365(9) Uani 1 1 d . . . . .
C1 C 0.1148(3) 0.5634(2) 0.47691(13) 0.0319(10) Uani 1 1 d . . . . .
C2 C 0.1334(3) 0.4962(2) 0.47110(12) 0.0330(10) Uani 1 1 d . . . . .
H2A H 0.145118 0.480264 0.444288 0.040 Uiso 1 1 calc R U . . .
C3 C 0.1350(3) 0.4516(2) 0.50454(13) 0.0305(10) Uani 1 1 d . . . . .
C4 C 0.1137(3) 0.4759(2) 0.54381(12) 0.0316(10) Uani 1 1 d . . . . .
H4 H 0.110580 0.446338 0.566281 0.038 Uiso 1 1 calc R U . . .
C5 C 0.0969(3) 0.5434(2) 0.55016(12) 0.0307(10) Uani 1 1 d . . . . .
C6 C 0.0989(3) 0.5874(2) 0.51668(13) 0.0336(10) Uani 1 1 d . . . . .
H6 H 0.089612 0.633126 0.521002 0.040 Uiso 1 1 calc R U . . .
C7 C 0.1125(3) 0.6115(2) 0.44169(13) 0.0362(11) Uani 1 1 d . . . . .
C8 C 0.0789(3) 0.6314(2) 0.36910(12) 0.0394(11) Uani 1 1 d . . . . .
H8C H 0.082539 0.604353 0.343949 0.047 Uiso 1 1 calc R U . . .
H8D H 0.131225 0.661864 0.368988 0.047 Uiso 1 1 calc R U . . .
C9 C -0.0082(3) 0.6724(2) 0.36755(13) 0.0378(11) Uani 1 1 d . . . . .
C10 C 0.1624(3) 0.3821(2) 0.49594(13) 0.0341(10) Uani 1 1 d . . . . .
C11 C 0.1873(3) 0.2693(2) 0.52173(13) 0.0386(11) Uani 1 1 d . . . . .
H11C H 0.219140 0.265300 0.495199 0.046 Uiso 1 1 calc R U . . .
H11D H 0.132674 0.241215 0.520335 0.046 Uiso 1 1 calc R U . . .
C12 C 0.2486(3) 0.2428(2) 0.55517(13) 0.0385(11) Uani 1 1 d . . . . .
C13 C 0.0729(3) 0.5677(2) 0.59250(13) 0.0316(10) Uani 1 1 d . . . . .
C14 C 0.0924(3) 0.6590(2) 0.64236(14) 0.0391(10) Uani 1 1 d . . . . .
H14A H 0.150864 0.673161 0.654250 0.047 Uiso 1 1 calc R U . . .
H14B H 0.064992 0.626689 0.661354 0.047 Uiso 1 1 calc R U . . .
C15 C 0.0304(3) 0.7185(2) 0.63900(15) 0.0445(11) Uani 1 1 d . . . . .
C16 C 0.5051(3) 0.3502(2) 0.40594(14) 0.0439(12) Uani 1 1 d . . . . .
H16 H 0.533767 0.334113 0.381947 0.053 Uiso 1 1 calc R U . . .
C17 C 0.4872(3) 0.3059(2) 0.43765(15) 0.0482(12) Uani 1 1 d . . . . .
H17 H 0.503276 0.260757 0.435079 0.058 Uiso 1 1 calc R U . . .
C18 C 0.4458(3) 0.3286(3) 0.47273(15) 0.0455(12) Uani 1 1 d . . . . .
H18 H 0.432382 0.298869 0.494305 0.055 Uiso 1 1 calc R U . . .
C19 C 0.4233(3) 0.3959(2) 0.47681(13) 0.0379(11) Uani 1 1 d . . . . .
C20 C 0.3804(3) 0.4240(3) 0.51226(13) 0.0443(13) Uani 1 1 d . . . . .
H20 H 0.366825 0.396474 0.534920 0.053 Uiso 1 1 calc R U . . .
C21 C 0.3589(3) 0.4892(3) 0.51409(13) 0.0425(12) Uani 1 1 d . . . . .
H21 H 0.331871 0.506476 0.538177 0.051 Uiso 1 1 calc R U . . .
C22 C 0.3769(3) 0.5330(2) 0.47959(12) 0.0366(11) Uani 1 1 d . . . . .
C23 C 0.3537(3) 0.6009(3) 0.47920(15) 0.0459(12) Uani 1 1 d . . . . .
H23 H 0.325118 0.620246 0.502269 0.055 Uiso 1 1 calc R U . . .
C24 C 0.3730(3) 0.6387(3) 0.44498(15) 0.0512(13) Uani 1 1 d . . . . .
H24 H 0.359084 0.684377 0.444546 0.061 Uiso 1 1 calc R U . . .
C25 C 0.4137(3) 0.6083(2) 0.41079(15) 0.0430(11) Uani 1 1 d . . . . .
H25 H 0.425508 0.634335 0.387263 0.052 Uiso 1 1 calc R U . . .
C26 C 0.4189(3) 0.5064(2) 0.44401(12) 0.0327(10) Uani 1 1 d . . . . .
C27 C 0.4432(3) 0.4375(2) 0.44287(12) 0.0332(10) Uani 1 1 d . . . . .
C28 C 0.6590(3) 0.5687(3) 0.37353(14) 0.0438(12) Uani 1 1 d . . . . .
H28 H 0.622799 0.594751 0.391258 0.053 Uiso 1 1 calc R U . . .
C29 C 0.7502(3) 0.5858(3) 0.36868(14) 0.0493(13) Uani 1 1 d . . . . .
H29 H 0.774937 0.622641 0.382651 0.059 Uiso 1 1 calc R U . . .
C30 C 0.8038(3) 0.5475(3) 0.34293(15) 0.0487(13) Uani 1 1 d . . . . .
H30 H 0.866182 0.557481 0.339862 0.058 Uiso 1 1 calc R U . . .
C31 C 0.7657(3) 0.4935(3) 0.32122(13) 0.0399(12) Uani 1 1 d . . . . .
C32 C 0.8144(3) 0.4534(3) 0.29188(15) 0.0477(13) Uani 1 1 d . . . . .
H32 H 0.876959 0.461176 0.287476 0.057 Uiso 1 1 calc R U . . .
C33 C 0.7721(3) 0.4046(3) 0.27050(15) 0.0488(13) Uani 1 1 d . . . . .
H33 H 0.806034 0.379032 0.251631 0.059 Uiso 1 1 calc R U . . .
C34 C 0.6768(3) 0.3909(2) 0.27586(14) 0.0411(12) Uani 1 1 d . . . . .
C35 C 0.6281(4) 0.3437(2) 0.25265(14) 0.0497(13) Uani 1 1 d . . . . .
H35 H 0.658221 0.318072 0.232511 0.060 Uiso 1 1 calc R U . . .
C36 C 0.5371(4) 0.3352(2) 0.25945(14) 0.0491(13) Uani 1 1 d . . . . .
H36 H 0.503702 0.304572 0.243484 0.059 Uiso 1 1 calc R U . . .
C37 C 0.4938(3) 0.3718(2) 0.28999(13) 0.0422(12) Uani 1 1 d . . . . .
H37 H 0.431824 0.363447 0.295480 0.051 Uiso 1 1 calc R U . . .
C38 C 0.6279(3) 0.4286(2) 0.30513(12) 0.0355(11) Uani 1 1 d . . . . .
C39 C 0.6718(3) 0.4807(2) 0.32805(12) 0.0364(10) Uani 1 1 d . . . . .
C40 C 0.2868(3) 0.4131(2) 0.36342(14) 0.0447(12) Uani 1 1 d . . . . .
H40 H 0.316117 0.383127 0.381381 0.054 Uiso 1 1 calc R U . . .
C41 C 0.1927(3) 0.4053(3) 0.35702(16) 0.0474(12) Uani 1 1 d . . . . .
H41 H 0.159572 0.372538 0.371308 0.057 Uiso 1 1 calc R U . . .
C42 C 0.1503(3) 0.4468(3) 0.32941(13) 0.0428(12) Uani 1 1 d . . . . .
H42 H 0.087662 0.441921 0.323921 0.051 Uiso 1 1 calc R U . . .
C43 C 0.2015(3) 0.4973(2) 0.30908(13) 0.0365(11) Uani 1 1 d . . . . .
C44 C 0.1627(3) 0.5408(2) 0.27915(14) 0.0418(12) Uani 1 1 d . . . . .
H44 H 0.100329 0.537221 0.272653 0.050 Uiso 1 1 calc R U . . .
C45 C 0.2145(3) 0.5875(2) 0.25983(14) 0.0413(12) Uani 1 1 d . . . . .
H45 H 0.187537 0.615478 0.239992 0.050 Uiso 1 1 calc R U . . .
C46 C 0.3092(3) 0.5947(2) 0.26919(13) 0.0369(11) Uani 1 1 d . . . . .
C47 C 0.3662(4) 0.6411(2) 0.24993(14) 0.0450(12) Uani 1 1 d . . . . .
H47 H 0.343258 0.668326 0.228704 0.054 Uiso 1 1 calc R U . . .
C48 C 0.4554(4) 0.6470(2) 0.26194(14) 0.0469(13) Uani 1 1 d . . . . .
H48 H 0.494098 0.677878 0.248953 0.056 Uiso 1 1 calc R U . . .
C49 C 0.4883(3) 0.6065(2) 0.29369(13) 0.0407(11) Uani 1 1 d . . . . .
H49 H 0.548708 0.612679 0.302768 0.049 Uiso 1 1 calc R U . . .
C50 C 0.3482(3) 0.5534(2) 0.29967(12) 0.0329(10) Uani 1 1 d . . . . .
C51 C 0.2941(3) 0.5024(2) 0.31903(12) 0.0334(11) Uani 1 1 d . . . . .

loop_
_atom_site_aniso_label
_atom_site_aniso_U_11
_atom_site_aniso_U_22
_atom_site_aniso_U_33
_atom_site_aniso_U_23
_atom_site_aniso_U_13
_atom_site_aniso_U_12
Zn 0.0369(2) 0.0355(3) 0.0340(2) 0.0005(2) 0.0010(2) 0.0004(3)
O1 0.063(2) 0.032(2) 0.048(2) 0.0042(15) -0.0022(16) -0.0075(18)
O2 0.051(2) 0.049(2) 0.0452(18) 0.0161(16) 0.0034(16) 0.0101(18)
O3 0.0440(19) 0.053(2) 0.0394(18) 0.0032(15) 0.0040(15) -0.0037(17)
O4 0.086(3) 0.040(2) 0.0316(18) 0.0031(14) 0.0132(17) 0.0195(19)
O5 0.063(2) 0.040(2) 0.097(3) 0.021(2) -0.027(2) 0.001(2)
O6 0.114(3) 0.041(2) 0.092(3) -0.004(2) -0.066(3) 0.004(2)
O7 0.0474(17) 0.0350(18) 0.0423(17) -0.0023(13) 0.0079(15) -0.0086(17)
O8 0.052(2) 0.080(3) 0.066(2) -0.005(2) 0.0129(19) 0.010(2)
O9 0.066(2) 0.046(2) 0.071(3) 0.0079(19) 0.012(2) 0.0153(19)
O10 0.072(3) 0.046(2) 0.044(2) -0.0020(17) -0.0026(18) 0.016(2)
O11 0.058(2) 0.075(3) 0.058(2) 0.017(2) -0.0098(19) -0.010(2)
O12 0.064(3) 0.078(3) 0.067(3) -0.025(2) 0.011(2) -0.007(2)
O13 0.054(2) 0.100(3) 0.050(2) 0.022(2) 0.0024(19) -0.019(2)
O14 0.058(2) 0.087(3) 0.058(2) -0.018(2) -0.006(2) 0.010(2)
N1 0.055(2) 0.030(2) 0.033(2) 0.0066(16) -0.0014(17) 0.0022(19)
N2 0.054(2) 0.025(2) 0.033(2) 0.0014(16) -0.0005(17) 0.0050(19)
N3 0.051(2) 0.029(2) 0.034(2) -0.0042(16) 0.0091(17) -0.0082(19)
N4 0.041(2) 0.035(2) 0.0357(19) -0.0015(16) -0.0008(17) 0.002(2)
N5 0.037(2) 0.032(2) 0.044(2) 0.0037(18) -0.0020(17) 0.0026(18)
N6 0.044(2) 0.038(2) 0.0333(18) -0.0025(18) -0.0039(17) 0.000(2)
N7 0.036(2) 0.041(2) 0.035(2) 0.0001(17) -0.0013(16) -0.0026(19)
N8 0.041(2) 0.029(2) 0.0323(19) 0.0051(15) 0.0004(16) -0.0045(18)
N9 0.037(2) 0.038(2) 0.035(2) 0.0000(17) 0.0034(16) -0.0044(19)
C1 0.034(2) 0.029(3) 0.032(2) 0.0038(19) -0.0008(19) -0.004(2)
C2 0.032(2) 0.033(3) 0.034(2) 0.0022(19) 0.0011(17) 0.002(2)
C3 0.031(2) 0.025(3) 0.036(2) 0.0015(19) -0.0018(18) 0.001(2)
C4 0.033(2) 0.029(3) 0.033(2) 0.0038(19) -0.0028(17) -0.003(2)
C5 0.034(2) 0.031(3) 0.027(2) 0.0007(18) 0.0029(17) -0.003(2)
C6 0.035(2) 0.027(3) 0.039(2) 0.0027(19) 0.0025(19) -0.002(2)
C7 0.038(3) 0.035(3) 0.035(2) 0.004(2) 0.005(2) 0.004(2)
C8 0.052(3) 0.036(3) 0.030(2) 0.0076(19) 0.003(2) 0.009(2)
C9 0.046(3) 0.034(3) 0.033(3) -0.0036(19) -0.009(2) -0.001(2)
C10 0.039(3) 0.029(3) 0.034(2) 0.004(2) -0.004(2) 0.004(2)
C11 0.053(3) 0.026(3) 0.037(2) -0.0002(19) -0.002(2) 0.005(2)
C12 0.043(3) 0.031(3) 0.041(2) -0.003(2) -0.003(2) 0.007(2)
C13 0.036(2) 0.024(2) 0.035(2) 0.000(2) 0.0006(19) -0.001(2)
C14 0.050(3) 0.032(3) 0.035(2) -0.006(2) 0.002(2) -0.002(2)
C15 0.046(3) 0.043(3) 0.044(3) -0.003(2) 0.001(2) -0.004(3)
C16 0.050(3) 0.039(3) 0.043(3) -0.003(2) -0.002(2) 0.005(2)
C17 0.058(3) 0.030(3) 0.056(3) -0.002(2) -0.008(3) 0.005(3)
C18 0.045(3) 0.042(3) 0.050(3) 0.009(2) -0.009(2) -0.005(2)
C19 0.036(3) 0.044(3) 0.033(2) 0.001(2) -0.0038(19) -0.003(2)
C20 0.043(3) 0.055(4) 0.035(3) 0.002(2) -0.001(2) -0.009(3)
C21 0.032(2) 0.057(4) 0.038(2) -0.001(2) 0.0017(19) -0.003(3)
C22 0.034(2) 0.043(3) 0.033(2) -0.006(2) 0.0017(19) 0.000(2)
C23 0.040(3) 0.047(3) 0.051(3) -0.014(2) 0.006(2) 0.005(3)
C24 0.057(3) 0.044(3) 0.053(3) -0.011(3) 0.001(3) 0.012(3)
C25 0.052(3) 0.032(3) 0.044(3) 0.002(2) 0.000(2) 0.003(2)
C26 0.027(2) 0.037(3) 0.034(2) -0.003(2) -0.0038(16) 0.000(2)
C27 0.034(2) 0.036(3) 0.030(2) -0.0009(19) -0.0034(18) -0.002(2)
C28 0.047(3) 0.047(3) 0.037(3) -0.004(2) -0.004(2) -0.007(3)
C29 0.046(3) 0.055(4) 0.046(3) 0.001(2) -0.014(2) -0.004(3)
C30 0.038(3) 0.056(3) 0.051(3) 0.012(3) -0.009(2) -0.010(3)
C31 0.040(3) 0.042(3) 0.037(2) 0.010(2) -0.0051(19) 0.007(2)
C32 0.037(3) 0.053(3) 0.053(3) 0.011(3) 0.004(2) 0.008(3)
C33 0.050(3) 0.049(3) 0.048(3) 0.007(3) 0.013(2) 0.011(3)
C34 0.047(3) 0.039(3) 0.037(3) 0.009(2) 0.002(2) 0.006(2)
C35 0.073(4) 0.037(3) 0.039(3) -0.002(2) 0.006(2) 0.007(3)
C36 0.066(4) 0.038(3) 0.043(3) -0.006(2) -0.004(3) -0.003(3)
C37 0.049(3) 0.036(3) 0.042(3) -0.002(2) -0.001(2) -0.013(2)
C38 0.042(3) 0.036(3) 0.029(2) 0.003(2) 0.0028(19) 0.005(2)
C39 0.041(3) 0.036(3) 0.032(2) 0.004(2) 0.0013(19) 0.002(2)
C40 0.047(3) 0.042(3) 0.045(3) 0.010(2) -0.005(2) -0.005(2)
C41 0.041(3) 0.049(3) 0.052(3) 0.005(3) 0.007(2) -0.012(2)
C42 0.037(3) 0.051(3) 0.041(3) -0.005(2) 0.001(2) -0.001(2)
C43 0.033(2) 0.035(3) 0.041(2) -0.005(2) 0.0011(19) 0.000(2)
C44 0.035(2) 0.047(3) 0.044(3) -0.009(2) -0.006(2) 0.009(2)
C45 0.048(3) 0.038(3) 0.038(3) -0.001(2) -0.004(2) 0.009(3)
C46 0.045(3) 0.028(3) 0.037(3) 0.003(2) 0.000(2) 0.005(2)
C47 0.064(3) 0.034(3) 0.037(3) 0.002(2) -0.001(2) 0.006(3)
C48 0.058(3) 0.037(3) 0.045(3) 0.009(2) 0.010(2) -0.003(3)
C49 0.043(3) 0.037(3) 0.041(3) 0.005(2) 0.005(2) -0.004(2)
C50 0.036(2) 0.033(3) 0.030(2) -0.0050(19) 0.0037(18) 0.003(2)
C51 0.034(2) 0.033(3) 0.034(2) -0.0015(19) 0.0038(18) 0.005(2)

loop_
_atom_type_symbol
_atom_type_description
_atom_type_scat_dispersion_real
_atom_type_scat_dispersion_imag
_atom_type_scat_source
Zn Zn 0.2839 1.4301 'International Tables Vol C Tables 4.2.6.8 and 6.1.1.4'
O O 0.0106 0.0060 'International Tables Vol C Tables 4.2.6.8 and 6.1.1.4'
N N 0.0061 0.0033 'International Tables Vol C Tables 4.2.6.8 and 6.1.1.4'
C C 0.0033 0.0016 'International Tables Vol C Tables 4.2.6.8 and 6.1.1.4'
H H 0.0000 0.0000 'International Tables Vol C Tables 4.2.6.8 and 6.1.1.4'

loop_
_exptl_crystal_face_index_h
_exptl_crystal_face_index_k
_exptl_crystal_face_index_l
_exptl_crystal_face_perp_dist
-2 8 29 0.2121
-3 -1 -30 0.1634
-1 28 12 0.2553
1 -28 -12 0.1972
8 -7 -13 0.4751
-22 15 14 0.2069

loop_
_geom_angle_atom_site_label_1
_geom_angle_atom_site_label_2
_geom_angle_atom_site_label_3
_geom_angle
_geom_angle_site_symmetry_1
_geom_angle_site_symmetry_3
_geom_angle_publ_flag
N5 Zn N6 98.94(14) . . ?
N5 Zn N7 170.78(14) . . ?
N6 Zn N7 77.32(14) . . ?
N5 Zn N4 77.51(14) . . ?
N6 Zn N4 101.76(14) . . ?
N7 Zn N4 94.88(13) . . ?
N5 Zn N9 94.71(14) . . ?
N6 Zn N9 92.02(14) . . ?
N7 Zn N9 93.86(13) . . ?
N4 Zn N9 165.02(14) . . ?
N5 Zn N8 89.28(13) . . ?
N6 Zn N8 166.80(13) . . ?
N7 Zn N8 96.00(13) . . ?
N4 Zn N8 90.05(13) . . ?
N9 Zn N8 76.93(13) . . ?
C15 O9 H9 122(3) . . ?
H10A O10 H10B 110(6) . . ?
H11A O11 H11B 114(6) . . ?
H12A O12 H12B 103(6) . . ?
H13A O13 H13B 110(6) . . ?
H14C O14 H14D 103(6) . . ?
C7 N1 C8 120.8(4) . . ?
C7 N1 H1 119.6 . . ?
C8 N1 H1 119.6 . . ?
C10 N2 C11 122.3(4) . . ?
C10 N2 H2 118.9 . . ?
C11 N2 H2 118.9 . . ?
C13 N3 C14 123.1(4) . . ?
C13 N3 H3 118.5 . . ?
C14 N3 H3 118.5 . . ?
C16 N4 C27 118.0(4) . . ?
C16 N4 Zn 128.3(3) . . ?
C27 N4 Zn 112.5(3) . . ?
C25 N5 C26 118.2(4) . . ?
C25 N5 Zn 128.3(3) . . ?
C26 N5 Zn 112.8(3) . . ?
C28 N6 C39 118.3(4) . . ?
C28 N6 Zn 128.1(3) . . ?
C39 N6 Zn 113.6(3) . . ?
C37 N7 C38 118.1(4) . . ?
C37 N7 Zn 128.0(3) . . ?
C38 N7 Zn 113.9(3) . . ?
C40 N8 C51 117.7(4) . . ?
C40 N8 Zn 128.5(3) . . ?
C51 N8 Zn 113.5(3) . . ?
C49 N9 C50 117.7(4) . . ?
C49 N9 Zn 128.5(3) . . ?
C50 N9 Zn 113.7(3) . . ?
C2 C1 C6 119.6(4) . . ?
C2 C1 C7 122.0(4) . . ?
C6 C1 C7 118.4(4) . . ?
C1 C2 C3 121.2(4) . . ?
C1 C2 H2A 119.4 . . ?
C3 C2 H2A 119.4 . . ?
C4 C3 C2 118.3(4) . . ?
C4 C3 C10 124.2(4) . . ?
C2 C3 C10 117.5(4) . . ?
C5 C4 C3 121.0(4) . . ?
C5 C4 H4 119.5 . . ?
C3 C4 H4 119.5 . . ?
C4 C5 C6 119.8(4) . . ?
C4 C5 C13 119.6(4) . . ?
C6 C5 C13 120.5(4) . . ?
C1 C6 C5 120.0(4) . . ?
C1 C6 H6 120.0 . . ?
C5 C6 H6 120.0 . . ?
O1 C7 N1 123.3(4) . . ?
O1 C7 C1 119.7(4) . . ?
N1 C7 C1 116.9(4) . . ?
N1 C8 C9 114.8(4) . . ?
N1 C8 H8C 108.6 . . ?
C9 C8 H8C 108.6 . . ?
N1 C8 H8D 108.6 . . ?
C9 C8 H8D 108.6 . . ?
H8C C8 H8D 107.5 . . ?
O3 C9 O2 125.7(4) . . ?
O3 C9 C8 119.9(4) . . ?
O2 C9 C8 114.5(4) . . ?
O4 C10 N2 121.3(4) . . ?
O4 C10 C3 120.1(4) . . ?
N2 C10 C3 118.5(4) . . ?
N2 C11 C12 115.2(4) . . ?
N2 C11 H11C 108.5 . . ?
C12 C11 H11C 108.5 . . ?
N2 C11 H11D 108.5 . . ?
C12 C11 H11D 108.5 . . ?
H11C C11 H11D 107.5 . . ?
O6 C12 O5 124.5(5) . . ?
O6 C12 C11 119.0(4) . . ?
O5 C12 C11 116.4(4) . . ?
O7 C13 N3 123.9(4) . . ?
O7 C13 C5 121.1(4) . . ?
N3 C13 C5 115.0(4) . . ?
N3 C14 C15 113.3(4) . . ?
N3 C14 H14A 108.9 . . ?
C15 C14 H14A 108.9 . . ?
N3 C14 H14B 108.9 . . ?
C15 C14 H14B 108.9 . . ?
H14A C14 H14B 107.7 . . ?
O8 C15 O9 121.0(5) . . ?
O8 C15 C14 119.9(4) . . ?
O9 C15 C14 119.0(4) . . ?
N4 C16 C17 123.4(4) . . ?
N4 C16 H16 118.3 . . ?
C17 C16 H16 118.3 . . ?
C18 C17 C16 118.9(5) . . ?
C18 C17 H17 120.5 . . ?
C16 C17 H17 120.5 . . ?
C17 C18 C19 120.5(4) . . ?
C17 C18 H18 119.7 . . ?
C19 C18 H18 119.7 . . ?
C18 C19 C27 116.8(4) . . ?
C18 C19 C20 124.3(4) . . ?
C27 C19 C20 118.9(5) . . ?
C21 C20 C19 121.6(4) . . ?
C21 C20 H20 119.2 . . ?
C19 C20 H20 119.2 . . ?
C20 C21 C22 121.0(4) . . ?
C20 C21 H21 119.5 . . ?
C22 C21 H21 119.5 . . ?
C23 C22 C26 117.7(4) . . ?
C23 C22 C21 123.6(4) . . ?
C26 C22 C21 118.7(4) . . ?
C24 C23 C22 119.7(4) . . ?
C24 C23 H23 120.2 . . ?
C22 C23 H23 120.2 . . ?
C23 C24 C25 118.9(5) . . ?
C23 C24 H24 120.5 . . ?
C25 C24 H24 120.5 . . ?
N5 C25 C24 123.3(5) . . ?
N5 C25 H25 118.3 . . ?
C24 C25 H25 118.3 . . ?
N5 C26 C22 122.1(4) . . ?
N5 C26 C27 118.1(4) . . ?
C22 C26 C27 119.7(4) . . ?
N4 C27 C19 122.4(4) . . ?
N4 C27 C26 117.4(4) . . ?
C19 C27 C26 120.1(4) . . ?
N6 C28 C29 123.5(5) . . ?
N6 C28 H28 118.2 . . ?
C29 C28 H28 118.2 . . ?
C30 C29 C28 118.5(5) . . ?
C30 C29 H29 120.7 . . ?
C28 C29 H29 120.7 . . ?
C29 C30 C31 120.3(4) . . ?
C29 C30 H30 119.8 . . ?
C31 C30 H30 119.8 . . ?
C30 C31 C39 116.6(4) . . ?
C30 C31 C32 124.4(5) . . ?
C39 C31 C32 118.9(4) . . ?
C33 C32 C31 121.2(5) . . ?
C33 C32 H32 119.4 . . ?
C31 C32 H32 119.4 . . ?
C32 C33 C34 121.6(5) . . ?
C32 C33 H33 119.2 . . ?
C34 C33 H33 119.2 . . ?
C35 C34 C38 117.7(4) . . ?
C35 C34 C33 124.0(5) . . ?
C38 C34 C33 118.3(5) . . ?
C36 C35 C34 119.7(5) . . ?
C36 C35 H35 120.2 . . ?
C34 C35 H35 120.2 . . ?
C35 C36 C37 119.7(5) . . ?
C35 C36 H36 120.1 . . ?
C37 C36 H36 120.1 . . ?
N7 C37 C36 122.5(4) . . ?
N7 C37 H37 118.7 . . ?
C36 C37 H37 118.7 . . ?
N7 C38 C34 122.1(4) . . ?
N7 C38 C39 117.0(4) . . ?
C34 C38 C39 120.8(4) . . ?
N6 C39 C31 122.7(4) . . ?
N6 C39 C38 118.2(4) . . ?
C31 C39 C38 119.1(4) . . ?
N8 C40 C41 124.0(4) . . ?
N8 C40 H40 118.0 . . ?
C41 C40 H40 118.0 . . ?
C42 C41 C40 118.3(4) . . ?
C42 C41 H41 120.8 . . ?
C40 C41 H41 120.8 . . ?
C41 C42 C43 119.8(4) . . ?
C41 C42 H42 120.1 . . ?
C43 C42 H42 120.1 . . ?
C51 C43 C42 117.2(4) . . ?
C51 C43 C44 120.0(4) . . ?
C42 C43 C44 122.9(4) . . ?
C45 C44 C43 121.0(4) . . ?
C45 C44 H44 119.5 . . ?
C43 C44 H44 119.5 . . ?
C44 C45 C46 121.0(4) . . ?
C44 C45 H45 119.5 . . ?
C46 C45 H45 119.5 . . ?
C47 C46 C50 117.5(4) . . ?
C47 C46 C45 123.7(4) . . ?
C50 C46 C45 118.9(4) . . ?
C48 C47 C46 120.1(4) . . ?
C48 C47 H47 120.0 . . ?
C46 C47 H47 120.0 . . ?
C47 C48 C49 119.3(5) . . ?
C47 C48 H48 120.4 . . ?
C49 C48 H48 120.4 . . ?
N9 C49 C48 123.0(4) . . ?
N9 C49 H49 118.5 . . ?
C48 C49 H49 118.5 . . ?
N9 C50 C46 122.4(4) . . ?
N9 C50 C51 117.6(4) . . ?
C46 C50 C51 120.0(4) . . ?
N8 C51 C43 123.0(4) . . ?
N8 C51 C50 118.0(4) . . ?
C43 C51 C50 119.0(4) . . ?

loop_
_geom_bond_atom_site_label_1
_geom_bond_atom_site_label_2
_geom_bond_distance
_geom_bond_site_symmetry_2
_geom_bond_publ_flag
Zn N5 2.152(4) . ?
Zn N6 2.155(3) . ?
Zn N7 2.163(4) . ?
Zn N4 2.166(4) . ?
Zn N9 2.180(4) . ?
Zn N8 2.189(4) . ?
O1 C7 1.241(5) . ?
O2 C9 1.267(5) . ?
O3 C9 1.249(5) . ?
O4 C10 1.244(5) . ?
O5 C12 1.248(6) . ?
O6 C12 1.234(6) . ?
O7 C13 1.234(5) . ?
O8 C15 1.217(6) . ?
O9 C15 1.311(6) . ?
O9 H9 1.22(6) . ?
O10 H10A 0.84(3) . ?
O10 H10B 0.75(6) . ?
O11 H11A 0.85(7) . ?
O11 H11B 0.94(7) . ?
O12 H12A 0.98(7) . ?
O12 H12B 0.82(7) . ?
O13 H13A 0.87(3) . ?
O13 H13B 0.99(7) . ?
O14 H14C 0.89(3) . ?
O14 H14D 0.86(3) . ?
N1 C7 1.340(6) . ?
N1 C8 1.456(5) . ?
N1 H1 0.8700 . ?
N2 C10 1.344(5) . ?
N2 C11 1.445(5) . ?
N2 H2 0.8700 . ?
N3 C13 1.342(5) . ?
N3 C14 1.455(5) . ?
N3 H3 0.8700 . ?
N4 C16 1.324(5) . ?
N4 C27 1.368(5) . ?
N5 C25 1.330(6) . ?
N5 C26 1.366(5) . ?
N6 C28 1.327(6) . ?
N6 C39 1.361(6) . ?
N7 C37 1.345(5) . ?
N7 C38 1.363(5) . ?
N8 C40 1.323(6) . ?
N8 C51 1.365(5) . ?
N9 C49 1.336(6) . ?
N9 C50 1.375(5) . ?
C1 C2 1.390(6) . ?
C1 C6 1.393(6) . ?
C1 C7 1.495(6) . ?
C2 C3 1.405(6) . ?
C2 H2A 0.9400 . ?
C3 C4 1.396(6) . ?
C3 C10 1.479(6) . ?
C4 C5 1.393(6) . ?
C4 H4 0.9400 . ?
C5 C6 1.398(6) . ?
C5 C13 1.496(6) . ?
C6 H6 0.9400 . ?
C8 C9 1.519(6) . ?
C8 H8C 0.9800 . ?
C8 H8D 0.9800 . ?
C11 C12 1.503(6) . ?
C11 H11C 0.9800 . ?
C11 H11D 0.9800 . ?
C14 C15 1.506(6) . ?
C14 H14A 0.9800 . ?
C14 H14B 0.9800 . ?
C16 C17 1.384(7) . ?
C16 H16 0.9400 . ?
C17 C18 1.365(7) . ?
C17 H17 0.9400 . ?
C18 C19 1.398(7) . ?
C18 H18 0.9400 . ?
C19 C27 1.410(6) . ?
C19 C20 1.423(6) . ?
C20 C21 1.349(7) . ?
C20 H20 0.9400 . ?
C21 C22 1.444(6) . ?
C21 H21 0.9400 . ?
C22 C23 1.406(7) . ?
C22 C26 1.410(6) . ?
C23 C24 1.372(7) . ?
C23 H23 0.9400 . ?
C24 C25 1.397(6) . ?
C24 H24 0.9400 . ?
C25 H25 0.9400 . ?
C26 C27 1.430(6) . ?
C28 C29 1.389(6) . ?
C28 H28 0.9400 . ?
C29 C30 1.379(7) . ?
C29 H29 0.9400 . ?
C30 C31 1.408(7) . ?
C30 H30 0.9400 . ?
C31 C39 1.416(6) . ?
C31 C32 1.436(7) . ?
C32 C33 1.349(7) . ?
C32 H32 0.9400 . ?
C33 C34 1.433(7) . ?
C33 H33 0.9400 . ?
C34 C35 1.405(7) . ?
C34 C38 1.407(6) . ?
C35 C36 1.362(7) . ?
C35 H35 0.9400 . ?
C36 C37 1.386(6) . ?
C36 H36 0.9400 . ?
C37 H37 0.9400 . ?
C38 C39 1.435(6) . ?
C40 C41 1.401(6) . ?
C40 H40 0.9400 . ?
C41 C42 1.370(7) . ?
C41 H41 0.9400 . ?
C42 C43 1.422(6) . ?
C42 H42 0.9400 . ?
C43 C51 1.398(6) . ?
C43 C44 1.423(6) . ?
C44 C45 1.359(7) . ?
C44 H44 0.9400 . ?
C45 C46 1.426(6) . ?
C45 H45 0.9400 . ?
C46 C47 1.398(7) . ?
C46 C50 1.410(6) . ?
C47 C48 1.367(7) . ?
C47 H47 0.9400 . ?
C48 C49 1.396(6) . ?
C48 H48 0.9400 . ?
C49 H49 0.9400 . ?
C50 C51 1.439(6) . ?

loop_
_geom_hbond_atom_site_label_D
_geom_hbond_atom_site_label_H
_geom_hbond_atom_site_label_A
_geom_hbond_distance_DH
_geom_hbond_distance_HA
_geom_hbond_distance_DA
_geom_hbond_angle_DHA
_geom_hbond_site_symmetry_A
_geom_hbond_publ_flag
O10 H10A O4 0.84(3) 1.95(3) 2.759(5) 163(6) . yes
O10 H10B O1 0.75(6) 2.01(6) 2.760(5) 175(7) 8_655 yes
O11 H11A O14 0.85(7) 1.96(7) 2.786(6) 163(7) . yes
O11 H11B O2 0.94(7) 1.93(7) 2.862(5) 169(6) 8_655 yes
O12 H12A O11 0.98(7) 1.86(7) 2.831(6) 166(6) 3_655 yes
O12 H12B O13 0.82(7) 2.04(7) 2.840(6) 162(7) 8_765 yes
O13 H13A O6 0.87(3) 2.55(4) 3.394(6) 163(6) 4_556 yes
O13 H13B O2 0.99(7) 1.78(7) 2.773(5) 176(6) 8_655 yes
O13 H13B O3 0.99(7) 2.56(7) 3.202(5) 122(5) 8_655 yes
O14 H14C O10 0.89(3) 1.86(3) 2.734(5) 167(6) . yes
O14 H14D O8 0.86(3) 2.00(4) 2.769(5) 148(6) 5_566 yes
N1 H1 O7 0.87 2.23 3.010(5) 149.6 5_566 yes
N2 H2 O3 0.87 2.07 2.873(5) 153.4 5_566 yes
N3 H3 O5 0.87 1.93 2.753(5) 158.3 8_665 yes
O9 H9 O6 1.22(6) 1.35(6) 2.544(5) 165(5) 8_665 yes
C17 H17 O3 0.94 2.55 3.404(6) 151.6 8_655 yes
C29 H29 O3 0.94 2.46 3.183(6) 134.0 1_655 yes
C29 H29 O6 0.94 2.64 3.346(7) 132.4 5_666 yes
C37 H37 O11 0.94 2.49 3.144(6) 126.5 . yes
C40 H40 O10 0.94 2.55 3.253(6) 132.0 . yes
C40 H40 N4 0.94 2.67 3.221(6) 117.8 . yes

loop_
_geom_torsion_atom_site_label_1
_geom_torsion_atom_site_label_2
_geom_torsion_atom_site_label_3
_geom_torsion_atom_site_label_4
_geom_torsion
_geom_torsion_site_symmetry_1
_geom_torsion_site_symmetry_2
_geom_torsion_site_symmetry_3
_geom_torsion_site_symmetry_4
_geom_torsion_publ_flag
C6 C1 C2 C3 1.1(6) . . . . ?
C7 C1 C2 C3 -179.8(4) . . . . ?
C1 C2 C3 C4 2.6(6) . . . . ?
C1 C2 C3 C10 -175.4(4) . . . . ?
C2 C3 C4 C5 -4.0(6) . . . . ?
C10 C3 C4 C5 173.8(4) . . . . ?
C3 C4 C5 C6 1.7(6) . . . . ?
C3 C4 C5 C13 179.1(4) . . . . ?
C2 C1 C6 C5 -3.4(6) . . . . ?
C7 C1 C6 C5 177.4(4) . . . . ?
C4 C5 C6 C1 2.0(6) . . . . ?
C13 C5 C6 C1 -175.3(4) . . . . ?
C8 N1 C7 O1 -1.3(7) . . . . ?
C8 N1 C7 C1 177.4(4) . . . . ?
C2 C1 C7 O1 -151.0(4) . . . . ?
C6 C1 C7 O1 28.1(6) . . . . ?
C2 C1 C7 N1 30.2(6) . . . . ?
C6 C1 C7 N1 -150.7(4) . . . . ?
C7 N1 C8 C9 -79.4(5) . . . . ?
N1 C8 C9 O3 -4.7(6) . . . . ?
N1 C8 C9 O2 175.3(4) . . . . ?
C11 N2 C10 O4 -0.4(7) . . . . ?
C11 N2 C10 C3 -177.7(4) . . . . ?
C4 C3 C10 O4 -171.1(4) . . . . ?
C2 C3 C10 O4 6.8(6) . . . . ?
C4 C3 C10 N2 6.3(7) . . . . ?
C2 C3 C10 N2 -175.8(4) . . . . ?
C10 N2 C11 C12 133.0(4) . . . . ?
N2 C11 C12 O6 -30.4(7) . . . . ?
N2 C11 C12 O5 150.5(4) . . . . ?
C14 N3 C13 O7 -0.9(7) . . . . ?
C14 N3 C13 C5 178.6(4) . . . . ?
C4 C5 C13 O7 -39.1(6) . . . . ?
C6 C5 C13 O7 138.2(4) . . . . ?
C4 C5 C13 N3 141.4(4) . . . . ?
C6 C5 C13 N3 -41.3(6) . . . . ?
C13 N3 C14 C15 -107.0(5) . . . . ?
N3 C14 C15 O8 128.6(5) . . . . ?
N3 C14 C15 O9 -53.2(6) . . . . ?
C27 N4 C16 C17 0.8(7) . . . . ?
Zn N4 C16 C17 -165.7(4) . . . . ?
N4 C16 C17 C18 -0.2(8) . . . . ?
C16 C17 C18 C19 -1.0(7) . . . . ?
C17 C18 C19 C27 1.6(7) . . . . ?
C17 C18 C19 C20 -179.8(4) . . . . ?
C18 C19 C20 C21 -178.8(5) . . . . ?
C27 C19 C20 C21 -0.2(7) . . . . ?
C19 C20 C21 C22 1.4(7) . . . . ?
C20 C21 C22 C23 178.1(5) . . . . ?
C20 C21 C22 C26 -1.1(6) . . . . ?
C26 C22 C23 C24 -0.5(7) . . . . ?
C21 C22 C23 C24 -179.7(4) . . . . ?
C22 C23 C24 C25 1.4(7) . . . . ?
C26 N5 C25 C24 0.2(7) . . . . ?
Zn N5 C25 C24 169.5(4) . . . . ?
C23 C24 C25 N5 -1.3(8) . . . . ?
C25 N5 C26 C22 0.7(6) . . . . ?
Zn N5 C26 C22 -170.2(3) . . . . ?
C25 N5 C26 C27 179.7(4) . . . . ?
Zn N5 C26 C27 8.8(5) . . . . ?
C23 C22 C26 N5 -0.6(6) . . . . ?
C21 C22 C26 N5 178.7(4) . . . . ?
C23 C22 C26 C27 -179.6(4) . . . . ?
C21 C22 C26 C27 -0.3(6) . . . . ?
C16 N4 C27 C19 -0.2(6) . . . . ?
Zn N4 C27 C19 168.4(3) . . . . ?
C16 N4 C27 C26 -178.7(4) . . . . ?
Zn N4 C27 C26 -10.2(5) . . . . ?
C18 C19 C27 N4 -1.0(6) . . . . ?
C20 C19 C27 N4 -179.7(4) . . . . ?
C18 C19 C27 C26 177.5(4) . . . . ?
C20 C19 C27 C26 -1.2(6) . . . . ?
N5 C26 C27 N4 1.0(6) . . . . ?
C22 C26 C27 N4 -180.0(4) . . . . ?
N5 C26 C27 C19 -177.6(4) . . . . ?
C22 C26 C27 C19 1.4(6) . . . . ?
C39 N6 C28 C29 -1.5(7) . . . . ?
Zn N6 C28 C29 -178.6(3) . . . . ?
N6 C28 C29 C30 -0.4(7) . . . . ?
C28 C29 C30 C31 1.8(7) . . . . ?
C29 C30 C31 C39 -1.2(7) . . . . ?
C29 C30 C31 C32 176.1(5) . . . . ?
C30 C31 C32 C33 -176.3(5) . . . . ?
C39 C31 C32 C33 0.9(7) . . . . ?
C31 C32 C33 C34 0.4(7) . . . . ?
C32 C33 C34 C35 175.9(5) . . . . ?
C32 C33 C34 C38 -1.8(7) . . . . ?
C38 C34 C35 C36 -1.0(7) . . . . ?
C33 C34 C35 C36 -178.7(5) . . . . ?
C34 C35 C36 C37 -1.8(7) . . . . ?
C38 N7 C37 C36 -2.9(7) . . . . ?
Zn N7 C37 C36 175.2(3) . . . . ?
C35 C36 C37 N7 3.9(7) . . . . ?
C37 N7 C38 C34 -0.1(6) . . . . ?
Zn N7 C38 C34 -178.4(3) . . . . ?
C37 N7 C38 C39 177.9(4) . . . . ?
Zn N7 C38 C39 -0.5(5) . . . . ?
C35 C34 C38 N7 1.9(7) . . . . ?
C33 C34 C38 N7 179.8(4) . . . . ?
C35 C34 C38 C39 -175.9(4) . . . . ?
C33 C34 C38 C39 2.0(7) . . . . ?
C28 N6 C39 C31 2.1(6) . . . . ?
Zn N6 C39 C31 179.6(3) . . . . ?
C28 N6 C39 C38 -175.4(4) . . . . ?
Zn N6 C39 C38 2.1(5) . . . . ?
C30 C31 C39 N6 -0.8(6) . . . . ?
C32 C31 C39 N6 -178.2(4) . . . . ?
C30 C31 C39 C38 176.7(4) . . . . ?
C32 C31 C39 C38 -0.7(6) . . . . ?
N7 C38 C39 N6 -1.0(6) . . . . ?
C34 C38 C39 N6 176.9(4) . . . . ?
N7 C38 C39 C31 -178.7(4) . . . . ?
C34 C38 C39 C31 -0.7(6) . . . . ?
C51 N8 C40 C41 -1.3(7) . . . . ?
Zn N8 C40 C41 172.3(4) . . . . ?
N8 C40 C41 C42 3.0(8) . . . . ?
C40 C41 C42 C43 -1.8(7) . . . . ?
C41 C42 C43 C51 -0.8(7) . . . . ?
C41 C42 C43 C44 178.1(5) . . . . ?
C51 C43 C44 C45 0.2(7) . . . . ?
C42 C43 C44 C45 -178.6(4) . . . . ?
C43 C44 C45 C46 -0.5(7) . . . . ?
C44 C45 C46 C47 179.0(5) . . . . ?
C44 C45 C46 C50 -1.4(7) . . . . ?
C50 C46 C47 C48 -2.5(7) . . . . ?
C45 C46 C47 C48 177.1(5) . . . . ?
C46 C47 C48 C49 -0.4(7) . . . . ?
C50 N9 C49 C48 -3.5(7) . . . . ?
Zn N9 C49 C48 174.1(3) . . . . ?
C47 C48 C49 N9 3.6(7) . . . . ?
C49 N9 C50 C46 0.3(6) . . . . ?
Zn N9 C50 C46 -177.6(3) . . . . ?
C49 N9 C50 C51 179.7(4) . . . . ?
Zn N9 C50 C51 1.8(5) . . . . ?
C47 C46 C50 N9 2.7(6) . . . . ?
C45 C46 C50 N9 -177.0(4) . . . . ?
C47 C46 C50 C51 -176.7(4) . . . . ?
C45 C46 C50 C51 3.6(6) . . . . ?
C40 N8 C51 C43 -1.6(6) . . . . ?
Zn N8 C51 C43 -176.1(3) . . . . ?
C40 N8 C51 C50 -180.0(4) . . . . ?
Zn N8 C51 C50 5.5(5) . . . . ?
C42 C43 C51 N8 2.6(6) . . . . ?
C44 C43 C51 N8 -176.3(4) . . . . ?
C42 C43 C51 C50 -179.1(4) . . . . ?
C44 C43 C51 C50 2.1(6) . . . . ?
N9 C50 C51 N8 -5.0(6) . . . . ?
C46 C50 C51 N8 174.5(4) . . . . ?
N9 C50 C51 C43 176.6(4) . . . . ?
C46 C50 C51 C43 -4.0(6) . . . . ?
